data_7042658
loop_
_publ_author_name
'Corona-Gonz\'alez, Mar\'ia Vicky'
'Zamora-Moreno, Julio'
'Cuevas-Ch\'avez, Cynthia A.'
'Rufino-Felipe, Ernesto'
'Mothes-Martin, Emmanuelle'
'Coppel, Yannick'
'Mu\~noz-Hern\'andez, Miguel A.'
'Vendier, Laure'
'Flores-Alamo, Marcos'
'Grellier, Mary'
'Sabo-Etienne, Sylviane'
'Montiel-Palma, Virginia'

_publ_section_title
;
 A family of rhodium and iridium complexes with semirigid benzylsilyl
 phosphines: from bidentate to tetradentate coordination modes
;
_journal_name_full 'Dalton Trans.'
_journal_paper_doi 10.1039/C7DT00727B
_journal_year 2017
_chemical_formula_moiety 'C27 H39 P Si3'
_chemical_formula_sum 'C27 H39 P Si3'
_chemical_formula_weight 478.82
_space_group_crystal_system monoclinic
_space_group_IT_number 14
_space_group_name_Hall '-P 2ybc'
_space_group_name_H-M_alt 'P 1 21/c 1'
_symmetry_space_group_name_Hall '-P 2ybc'
_symmetry_space_group_name_H-M 'P 1 21/c 1'
_atom_sites_solution_hydrogens geom
_atom_sites_solution_primary direct
_audit_creation_date 2017-02-16
_audit_creation_method
;
Olex2 1.2
(compiled 2017.01.04 svn.r3372 for OlexSys, GUI svn.r5292)
;
_audit_update_record
;
2017-02-21 deposited with the CCDC.
2017-03-31 downloaded from the CCDC.
;
_cell_angle_alpha 90
_cell_angle_beta 94.735(5)
_cell_angle_gamma 90
_cell_formula_units_Z 4
_cell_length_a 17.5658(11)
_cell_length_b 15.6412(8)
_cell_length_c 10.4063(5)
_cell_measurement_reflns_used 3927
_cell_measurement_temperature 99.9(4)
_cell_measurement_theta_max 72.3130
_cell_measurement_theta_min 5.1310
_cell_volume 2849.4(3)
_computing_cell_refinement
;
CrysAlisPro, Agilent Technologies,
Version 1.171.37.35 (release 13-08-2014 CrysAlis171 .NET)
(compiled Aug 13 2014,18:06:01)
;
_computing_data_collection
;
CrysAlisPro, Agilent Technologies,
Version 1.171.37.35 (release 13-08-2014 CrysAlis171 .NET)
(compiled Aug 13 2014,18:06:01)
;
_computing_data_reduction
;
CrysAlisPro, Agilent Technologies,
Version 1.171.37.35 (release 13-08-2014 CrysAlis171 .NET)
(compiled Aug 13 2014,18:06:01)
;
_computing_molecular_graphics 'Olex2 (Dolomanov et al., 2009)'
_computing_publication_material 'Olex2 (Dolomanov et al., 2009)'
_computing_structure_refinement 'ShelXL (Sheldrick, 2015)'
_computing_structure_solution 'ShelXS (Sheldrick, 2008)'
_diffrn_ambient_environment N~2~
_diffrn_ambient_temperature 99.9(4)
_diffrn_detector 'CCD plate'
_diffrn_detector_area_resol_mean 8.0769
_diffrn_detector_type EosS2
_diffrn_measured_fraction_theta_full 0.996
_diffrn_measured_fraction_theta_max 0.996
_diffrn_measurement_details
;
#__ type_ start__ end____ width___ exp.time_
  1 omega  -28.00   51.00   1.0000    4.3900
omega____ theta____ kappa____ phi______ frames
    -       36.3926  -57.0000  -30.0000 79

#__ type_ start__ end____ width___ exp.time_
  2 omega    4.00   69.00   1.0000    4.3900
omega____ theta____ kappa____ phi______ frames
    -       36.3926  -99.0000  -60.0000 65

#__ type_ start__ end____ width___ exp.time_
  3 omega    3.00   73.00   1.0000    4.3900
omega____ theta____ kappa____ phi______ frames
    -       36.3926  -99.0000 -150.0000 70

#__ type_ start__ end____ width___ exp.time_
  4 omega   49.00  106.00   1.0000   17.5500
omega____ theta____ kappa____ phi______ frames
    -      108.0000  -95.0000 -180.0000 57

#__ type_ start__ end____ width___ exp.time_
  5 omega   55.00   82.00   1.0000   17.5500
omega____ theta____ kappa____ phi______ frames
    -      108.0000  -45.0000 -150.0000 27

#__ type_ start__ end____ width___ exp.time_
  6 omega   42.00  128.00   1.0000   17.5500
omega____ theta____ kappa____ phi______ frames
    -      108.0000  -15.0000 -180.0000 86

#__ type_ start__ end____ width___ exp.time_
  7 omega   70.00  102.00   1.0000    4.3900
omega____ theta____ kappa____ phi______ frames
    -       36.3926   57.0000  -90.0000 32

#__ type_ start__ end____ width___ exp.time_
  8 omega   38.00   68.00   1.0000    4.3900
omega____ theta____ kappa____ phi______ frames
    -       36.3926   57.0000  -90.0000 30

#__ type_ start__ end____ width___ exp.time_
  9 omega   43.00   78.00   1.0000   17.5500
omega____ theta____ kappa____ phi______ frames
    -      108.0000  -30.0000   90.0000 35

#__ type_ start__ end____ width___ exp.time_
 10 omega   76.00  177.00   1.0000   17.5500
omega____ theta____ kappa____ phi______ frames
    -      108.0000   15.0000   30.0000 101

#__ type_ start__ end____ width___ exp.time_
 11 omega  112.00  166.00   1.0000   17.5500
omega____ theta____ kappa____ phi______ frames
    -      108.0000  111.0000  -90.0000 54

#__ type_ start__ end____ width___ exp.time_
 12 omega   58.00  116.00   1.0000   17.5500
omega____ theta____ kappa____ phi______ frames
    -      108.0000  -61.0000  -30.0000 58

#__ type_ start__ end____ width___ exp.time_
 13 omega   41.00   98.00   1.0000   17.5500
omega____ theta____ kappa____ phi______ frames
    -      108.0000  -45.0000   30.0000 57

#__ type_ start__ end____ width___ exp.time_
 14 omega  -28.00   15.00   1.0000    4.3900
omega____ theta____ kappa____ phi______ frames
    -       36.3926  -77.0000   60.0000 43
;
_diffrn_measurement_device 'four-circle diffractometer'
_diffrn_measurement_device_type 'SuperNova, Dual, Cu at zero, EosS2'
_diffrn_measurement_method '\w scans'
_diffrn_orient_matrix_UB_11 -0.0593013000
_diffrn_orient_matrix_UB_12 0.0275199000
_diffrn_orient_matrix_UB_13 0.0931782000
_diffrn_orient_matrix_UB_21 -0.0645609000
_diffrn_orient_matrix_UB_22 -0.0141363000
_diffrn_orient_matrix_UB_23 -0.1071845000
_diffrn_orient_matrix_UB_31 -0.0076178000
_diffrn_orient_matrix_UB_32 -0.0935169000
_diffrn_orient_matrix_UB_33 0.0435186000
_diffrn_radiation_monochromator mirror
_diffrn_radiation_probe x-ray
_diffrn_radiation_type CuK\a
_diffrn_radiation_wavelength 1.54184
_diffrn_reflns_av_R_equivalents 0.0448
_diffrn_reflns_av_unetI/netI 0.0577
_diffrn_reflns_Laue_measured_fraction_full 0.996
_diffrn_reflns_Laue_measured_fraction_max 0.996
_diffrn_reflns_limit_h_max 20
_diffrn_reflns_limit_h_min -18
_diffrn_reflns_limit_k_max 10
_diffrn_reflns_limit_k_min -17
_diffrn_reflns_limit_l_max 11
_diffrn_reflns_limit_l_min -11
_diffrn_reflns_number 8637
_diffrn_reflns_point_group_measured_fraction_full 0.996
_diffrn_reflns_point_group_measured_fraction_max 0.996
_diffrn_reflns_theta_full 62.497
_diffrn_reflns_theta_max 62.497
_diffrn_reflns_theta_min 5.053
_diffrn_source 'sealed X-ray tube'
_diffrn_source_type 'SuperNova (Cu) X-ray Source'
_exptl_absorpt_coefficient_mu 2.140
_exptl_absorpt_correction_T_max 1.00000
_exptl_absorpt_correction_T_min 0.62099
_exptl_absorpt_correction_type multi-scan
_exptl_absorpt_process_details
;
CrysAlisPro, Agilent Technologies,
Version 1.171.37.35 (release 13-08-2014 CrysAlis171 .NET)
(compiled Aug 13 2014,18:06:01)
Empirical absorption correction using spherical harmonics,
 implemented in SCALE3 ABSPACK scaling algorithm.
Empirical absorption correction using spherical harmonics,
 implemented in SCALE3 ABSPACK scaling algorithm.
;
_exptl_crystal_colour 'clear colourless'
_exptl_crystal_density_diffrn 1.116
_exptl_crystal_description irregular
_exptl_crystal_F_000 1032
_exptl_crystal_recrystallization_method 'Re-crystallisation from solvent: Toluene'
_exptl_crystal_size_max 0.18
_exptl_crystal_size_mid 0.12
_exptl_crystal_size_min 0.1
_refine_diff_density_max 1.461
_refine_diff_density_min -0.911
_refine_diff_density_rms 0.116
_refine_ls_extinction_method none
_refine_ls_goodness_of_fit_ref 1.096
_refine_ls_hydrogen_treatment constr
_refine_ls_matrix_type full
_refine_ls_number_parameters 286
_refine_ls_number_reflns 4505
_refine_ls_number_restraints 0
_refine_ls_restrained_S_all 1.096
_refine_ls_R_factor_all 0.1152
_refine_ls_R_factor_gt 0.1044
_refine_ls_shift/su_max 0.000
_refine_ls_shift/su_mean 0.000
_refine_ls_structure_factor_coef Fsqd
_refine_ls_weighting_details 'w=1/[\s^2^(Fo^2^)+(0.1096P)^2^+18.8665P] where P=(Fo^2^+2Fc^2^)/3'
_refine_ls_weighting_scheme calc
_refine_ls_wR_factor_gt 0.2609
_refine_ls_wR_factor_ref 0.2692
_reflns_Friedel_coverage 0.000
_reflns_number_gt 3869
_reflns_number_total 4505
_reflns_threshold_expression 'I > 2\s(I)'
_cod_data_source_file c7dt00727b2.cif
_cod_data_source_block mm104
_cod_database_code 7042658
_shelx_shelxl_version_number 2014/7
_chemical_oxdiff_formula 'C H P Si'
_shelx_space_group_comment
;
The symmetry employed for this shelxl refinement is uniquely defined
by the following loop, which should always be used as a source of
symmetry information in preference to the above space-group names.
They are only intended as comments.
;
_reflns_odcompleteness_completeness 99.64
_reflns_odcompleteness_iscentric 1
_reflns_odcompleteness_theta 66.97
_olex2_refinement_description
;
1. Fixed Uiso
 At 1.2 times of:
  All C(H) groups, All C(H,H) groups, All Si(H) groups
 At 1.5 times of:
  All C(H,H,H) groups
2.a Ternary CH refined with riding coordinates:
 Si1(H1), Si2(H2), Si3(H3)
2.b Secondary CH2 refined with riding coordinates:
 C7(H7A,H7B), C16(H16A,H16B), C25(H25A,H25B)
2.c Aromatic/amide H refined with riding coordinates:
 C3(H3A), C4(H4), C5(H5), C6(H6), C12(H12), C13(H13), C14(H14), C15(H15),
 C21(H21), C22(H22), C23(H23), C24(H24)
2.d Idealised Me refined as rotating group:
 C8(H8A,H8B,H8C), C9(H9A,H9B,H9C), C17(H17A,H17B,H17C), C18(H18A,H18B,H18C),
 C26(H26A,H26B,H26C), C27(H27A,H27B,H27C)
;
_olex2_date_sample_data_collection 2017-02-15
_olex2_submission_special_instructions 'No special instructions were received'

loop_
_space_group_symop_operation_xyz
'x, y, z'
'-x, y+1/2, -z+1/2'
'-x, -y, -z'
'x, -y-1/2, z-1/2'

loop_
_atom_site_label
_atom_site_type_symbol
_atom_site_fract_x
_atom_site_fract_y
_atom_site_fract_z
_atom_site_U_iso_or_equiv
_atom_site_adp_type
_atom_site_occupancy
_atom_site_site_symmetry_order
_atom_site_calc_flag
_atom_site_refinement_flags_posn
P1 P 0.30025(8) 0.50426(9) 0.51566(13) 0.0209(4) Uani 1 1 d .
Si1 Si 0.13780(11) 0.36425(12) 0.37992(17) 0.0355(5) Uani 1 1 d .
H1 H 0.1476 0.4197 0.3408 0.043 Uiso 1 1 calc R
Si2 Si 0.15996(12) 0.67678(14) 0.3076(2) 0.0474(6) Uani 1 1 d .
H2 H 0.1653 0.7367 0.2824 0.057 Uiso 1 1 calc R
Si3 Si 0.18795(11) 0.48321(12) 0.83613(17) 0.0343(5) Uani 1 1 d .
H3 H 0.1841 0.4360 0.7740 0.041 Uiso 1 1 calc R
C1 C 0.3323(3) 0.4284(4) 0.3970(5) 0.0218(12) Uani 1 1 d .
C2 C 0.2969(4) 0.3472(4) 0.3858(6) 0.0269(13) Uani 1 1 d .
C3 C 0.3218(4) 0.2893(4) 0.2938(6) 0.0321(14) Uani 1 1 d .
H3A H 0.2994 0.2356 0.2852 0.038 Uiso 1 1 calc R
C4 C 0.3792(4) 0.3115(4) 0.2162(6) 0.0324(15) Uani 1 1 d .
H4 H 0.3948 0.2725 0.1562 0.039 Uiso 1 1 calc R
C5 C 0.4132(4) 0.3908(4) 0.2272(5) 0.0282(13) Uani 1 1 d .
H5 H 0.4513 0.4055 0.1744 0.034 Uiso 1 1 calc R
C6 C 0.3905(3) 0.4484(4) 0.3173(5) 0.0249(12) Uani 1 1 d .
H6 H 0.4142 0.5016 0.3252 0.030 Uiso 1 1 calc R
C7 C 0.2309(4) 0.3236(4) 0.4630(6) 0.0305(14) Uani 1 1 d .
H7A H 0.2387 0.3483 0.5486 0.037 Uiso 1 1 calc R
H7B H 0.2286 0.2620 0.4720 0.037 Uiso 1 1 calc R
C8 C 0.0630(5) 0.3793(8) 0.4939(8) 0.069(3) Uani 1 1 d .
H8A H 0.0552 0.3265 0.5381 0.104 Uiso 1 1 calc GR
H8B H 0.0161 0.3964 0.4470 0.104 Uiso 1 1 calc GR
H8C H 0.0790 0.4227 0.5555 0.104 Uiso 1 1 calc GR
C9 C 0.1064(5) 0.2887(5) 0.2491(8) 0.055(2) Uani 1 1 d .
H9A H 0.1471 0.2805 0.1940 0.082 Uiso 1 1 calc GR
H9B H 0.0626 0.3116 0.1996 0.082 Uiso 1 1 calc GR
H9C H 0.0934 0.2349 0.2858 0.082 Uiso 1 1 calc GR
C10 C 0.3478(3) 0.6048(4) 0.4726(5) 0.0236(12) Uani 1 1 d .
C11 C 0.3177(3) 0.6503(4) 0.3607(6) 0.0265(13) Uani 1 1 d .
C12 C 0.3516(4) 0.7272(4) 0.3327(6) 0.0292(13) Uani 1 1 d .
H12 H 0.3330 0.7571 0.2595 0.035 Uiso 1 1 calc R
C13 C 0.4123(4) 0.7614(4) 0.4100(6) 0.0307(14) Uani 1 1 d .
H13 H 0.4329 0.8140 0.3898 0.037 Uiso 1 1 calc R
C14 C 0.4419(4) 0.7164(4) 0.5176(6) 0.0285(13) Uani 1 1 d .
H14 H 0.4833 0.7378 0.5692 0.034 Uiso 1 1 calc R
C15 C 0.4091(3) 0.6389(4) 0.5471(5) 0.0238(12) Uani 1 1 d .
H15 H 0.4289 0.6090 0.6195 0.029 Uiso 1 1 calc R
C16 C 0.2499(4) 0.6190(4) 0.2759(6) 0.0279(13) Uani 1 1 d .
H16A H 0.2431 0.5583 0.2906 0.033 Uiso 1 1 calc R
H16B H 0.2596 0.6267 0.1863 0.033 Uiso 1 1 calc R
C17 C 0.0774(4) 0.6298(6) 0.2079(9) 0.056(2) Uani 1 1 d .
H17A H 0.0856 0.6354 0.1182 0.084 Uiso 1 1 calc GR
H17B H 0.0315 0.6594 0.2252 0.084 Uiso 1 1 calc GR
H17C H 0.0726 0.5704 0.2290 0.084 Uiso 1 1 calc GR
C18 C 0.1445(6) 0.6732(8) 0.4819(9) 0.080(3) Uani 1 1 d .
H18A H 0.1372 0.6151 0.5075 0.120 Uiso 1 1 calc GR
H18B H 0.1000 0.7061 0.4972 0.120 Uiso 1 1 calc GR
H18C H 0.1882 0.6967 0.5310 0.120 Uiso 1 1 calc GR
C19 C 0.3603(3) 0.4716(3) 0.6607(6) 0.0228(12) Uani 1 1 d .
C20 C 0.3411(3) 0.5009(3) 0.7824(5) 0.0228(12) Uani 1 1 d .
C21 C 0.3893(4) 0.4767(4) 0.8918(5) 0.0265(13) Uani 1 1 d .
H21 H 0.3781 0.4959 0.9726 0.032 Uiso 1 1 calc R
C22 C 0.4522(3) 0.4256(4) 0.8825(6) 0.0292(13) Uani 1 1 d .
H22 H 0.4829 0.4107 0.9562 0.035 Uiso 1 1 calc R
C23 C 0.4699(3) 0.3963(4) 0.7632(6) 0.0270(13) Uani 1 1 d .
H23 H 0.5119 0.3610 0.7562 0.032 Uiso 1 1 calc R
C24 C 0.4241(3) 0.4201(4) 0.6539(5) 0.0238(12) Uani 1 1 d .
H24 H 0.4367 0.4010 0.5737 0.029 Uiso 1 1 calc R
C25 C 0.2711(3) 0.5536(4) 0.8006(5) 0.0268(13) Uani 1 1 d .
H25A H 0.2576 0.5866 0.7232 0.032 Uiso 1 1 calc R
H25B H 0.2821 0.5933 0.8714 0.032 Uiso 1 1 calc R
C26 C 0.0975(5) 0.5459(7) 0.8189(9) 0.063(2) Uani 1 1 d .
H26A H 0.0991 0.5897 0.8836 0.094 Uiso 1 1 calc GR
H26B H 0.0550 0.5086 0.8292 0.094 Uiso 1 1 calc GR
H26C H 0.0918 0.5717 0.7349 0.094 Uiso 1 1 calc GR
C27 C 0.2026(5) 0.4378(5) 1.0027(7) 0.0448(18) Uani 1 1 d .
H27A H 0.2484 0.4041 1.0102 0.067 Uiso 1 1 calc GR
H27B H 0.1598 0.4025 1.0192 0.067 Uiso 1 1 calc GR
H27C H 0.2071 0.4836 1.0644 0.067 Uiso 1 1 calc GR

loop_
_atom_site_aniso_label
_atom_site_aniso_U_11
_atom_site_aniso_U_22
_atom_site_aniso_U_33
_atom_site_aniso_U_23
_atom_site_aniso_U_13
_atom_site_aniso_U_12
P1 0.0349(8) 0.0140(7) 0.0139(7) -0.0002(5) 0.0035(5) -0.0003(5)
Si1 0.0451(11) 0.0326(10) 0.0287(9) 0.0033(7) 0.0024(7) -0.0035(8)
Si2 0.0498(12) 0.0417(12) 0.0493(12) -0.0106(9) -0.0053(9) 0.0111(9)
Si3 0.0446(11) 0.0326(10) 0.0266(9) -0.0042(7) 0.0073(7) -0.0046(8)
C1 0.034(3) 0.018(3) 0.014(3) -0.001(2) 0.001(2) 0.002(2)
C2 0.042(3) 0.014(3) 0.024(3) 0.001(2) -0.002(2) 0.001(2)
C3 0.055(4) 0.011(3) 0.030(3) -0.002(2) -0.001(3) 0.001(3)
C4 0.051(4) 0.026(3) 0.020(3) -0.011(3) 0.001(3) 0.009(3)
C5 0.047(4) 0.028(3) 0.009(3) 0.000(2) 0.005(2) 0.008(3)
C6 0.039(3) 0.020(3) 0.015(3) 0.002(2) 0.000(2) 0.000(2)
C7 0.050(4) 0.018(3) 0.023(3) 0.000(2) 0.001(3) -0.005(3)
C8 0.049(5) 0.122(9) 0.037(4) 0.016(5) 0.005(3) 0.021(5)
C9 0.066(5) 0.047(5) 0.049(5) -0.001(4) -0.010(4) 0.004(4)
C10 0.031(3) 0.017(3) 0.023(3) -0.003(2) 0.006(2) 0.001(2)
C11 0.040(3) 0.020(3) 0.020(3) 0.003(2) 0.006(2) 0.002(2)
C12 0.049(4) 0.018(3) 0.021(3) 0.002(2) 0.006(3) 0.003(3)
C13 0.048(4) 0.013(3) 0.033(3) 0.000(3) 0.010(3) -0.004(3)
C14 0.039(3) 0.020(3) 0.027(3) -0.006(2) 0.007(2) -0.003(2)
C15 0.039(3) 0.014(3) 0.019(3) 0.000(2) 0.005(2) -0.001(2)
C16 0.048(4) 0.017(3) 0.019(3) 0.004(2) 0.001(2) 0.001(3)
C17 0.048(4) 0.058(5) 0.059(5) -0.009(4) -0.005(4) 0.009(4)
C18 0.082(7) 0.101(8) 0.060(6) -0.011(6) 0.018(5) 0.033(6)
C19 0.032(3) 0.014(3) 0.023(3) -0.002(2) 0.005(2) -0.002(2)
C20 0.041(3) 0.013(3) 0.014(3) 0.000(2) 0.004(2) -0.003(2)
C21 0.045(4) 0.024(3) 0.011(3) 0.001(2) 0.004(2) 0.000(3)
C22 0.038(3) 0.027(3) 0.023(3) 0.003(3) 0.000(2) -0.001(3)
C23 0.035(3) 0.021(3) 0.024(3) 0.003(2) 0.002(2) 0.001(2)
C24 0.034(3) 0.020(3) 0.019(3) -0.001(2) 0.006(2) -0.003(2)
C25 0.046(4) 0.019(3) 0.015(3) 0.003(2) 0.002(2) 0.001(2)
C26 0.050(5) 0.080(7) 0.058(5) 0.013(5) 0.002(4) -0.005(4)
C27 0.066(5) 0.038(4) 0.032(4) 0.005(3) 0.012(3) -0.006(3)

loop_
_atom_type_symbol
_atom_type_description
_atom_type_scat_dispersion_real
_atom_type_scat_dispersion_imag
_atom_type_scat_source
C C 0.0181 0.0091 'International Tables Vol C Tables 4.2.6.8 and 6.1.1.4'
H H 0.0000 0.0000 'International Tables Vol C Tables 4.2.6.8 and 6.1.1.4'
P P 0.2955 0.4335 'International Tables Vol C Tables 4.2.6.8 and 6.1.1.4'
Si Si 0.2541 0.3302 'International Tables Vol C Tables 4.2.6.8 and 6.1.1.4'

loop_
_geom_angle_atom_site_label_1
_geom_angle_atom_site_label_2
_geom_angle_atom_site_label_3
_geom_angle
C1 P1 C10 102.5(3)
C1 P1 C19 100.7(2)
C19 P1 C10 101.2(3)
C8 Si1 C7 112.4(3)
C9 Si1 C7 108.3(3)
C9 Si1 C8 111.5(5)
C17 Si2 C16 109.9(3)
C18 Si2 C16 110.6(4)
C18 Si2 C17 111.2(5)
C26 Si3 C25 110.0(4)
C26 Si3 C27 109.9(4)
C27 Si3 C25 110.6(3)
C2 C1 P1 118.6(4)
C6 C1 P1 122.1(4)
C6 C1 C2 119.2(5)
C1 C2 C3 118.2(6)
C1 C2 C7 121.8(5)
C3 C2 C7 119.9(5)
C4 C3 C2 121.0(6)
C5 C4 C3 120.5(5)
C4 C5 C6 119.8(6)
C5 C6 C1 121.3(6)
C2 C7 Si1 110.3(4)
C11 C10 P1 118.5(4)
C15 C10 P1 122.6(4)
C15 C10 C11 118.9(5)
C10 C11 C16 122.5(5)
C12 C11 C10 118.0(6)
C12 C11 C16 119.5(5)
C11 C12 C13 122.4(6)
C14 C13 C12 119.4(6)
C13 C14 C15 119.1(6)
C10 C15 C14 122.2(6)
C11 C16 Si2 112.2(4)
C20 C19 P1 118.8(4)
C24 C19 P1 122.1(4)
C24 C19 C20 119.1(5)
C19 C20 C25 123.2(5)
C21 C20 C19 117.6(5)
C21 C20 C25 119.1(5)
C22 C21 C20 122.1(5)
C21 C22 C23 119.8(6)
C22 C23 C24 119.3(6)
C19 C24 C23 122.1(5)
C20 C25 Si3 111.0(4)

loop_
_geom_bond_atom_site_label_1
_geom_bond_atom_site_label_2
_geom_bond_distance
P1 C1 1.834(6)
P1 C10 1.853(6)
P1 C19 1.841(6)
Si1 C7 1.896(7)
Si1 C8 1.856(8)
Si1 C9 1.852(8)
Si2 C16 1.872(6)
Si2 C17 1.863(8)
Si2 C18 1.856(10)
Si3 C25 1.890(6)
Si3 C26 1.863(9)
Si3 C27 1.872(7)
C1 C2 1.413(8)
C1 C6 1.404(8)
C2 C3 1.414(9)
C2 C7 1.510(9)
C3 C4 1.386(9)
C4 C5 1.377(9)
C5 C6 1.383(8)
C10 C11 1.429(8)
C10 C15 1.381(8)
C11 C12 1.384(9)
C11 C16 1.506(8)
C12 C13 1.389(9)
C13 C14 1.387(9)
C14 C15 1.387(8)
C19 C20 1.414(8)
C19 C24 1.387(8)
C20 C21 1.413(8)
C20 C25 1.505(8)
C21 C22 1.374(9)
C22 C23 1.382(9)
C23 C24 1.388(8)
